data_4108759
loop_
_publ_author_name
'Hiroshi Naka'
'James V. Morey'
'Joanna Haywood'
'Dana J. Eisler'
'Mary McPartlin'
'Felipe Garc\'ia'
'Hironaga Kudo'
'Yoshinori Kondo'
'Masanobu Uchiyama'
'Andrew E. H. Wheatley'

_publ_section_title
;
 Mixed Alkylamido Aluminate as a Kinetically Controlled Base
;
_journal_name_full 'Journal of the American Chemical Society'
_journal_page_first 16193
_journal_page_last 16200
_journal_paper_doi 10.1021/ja804749y
_journal_volume 130
_journal_year 2008
_chemical_formula_moiety 'C37 H69 Al Li N O4'
_chemical_formula_sum 'C37 H69 Al Li N O4'
_chemical_formula_weight 625.85
_chemical_name_systematic
; 
 ? 
;
_space_group_IT_number 1
_symmetry_cell_setting triclinic
_symmetry_space_group_name_Hall 'P 1'
_symmetry_space_group_name_H-M 'P 1'
_atom_sites_solution_hydrogens geom
_atom_sites_solution_primary direct
_atom_sites_solution_secondary difmap
_audit_creation_method SHELXL-97
_cell_angle_alpha 104.745(2)
_cell_angle_beta 112.477(1)
_cell_angle_gamma 100.540(1)
_cell_formula_units_Z 1
_cell_length_a 10.0974(2)
_cell_length_b 10.4407(3)
_cell_length_c 11.4272(3)
_cell_measurement_reflns_used 7697
_cell_measurement_temperature 200(2)
_cell_measurement_theta_max 27.10
_cell_measurement_theta_min 1.02
_cell_volume 1022.22(5)
_computing_cell_refinement 'HKL Scalepack (Otwinowski & Minor 1997)'
_computing_data_collection 'Collect (Nonius B.V. 1998)'
_computing_data_reduction
;
 HKL Denzo and Scalepack (Otwinowski & Minor 1997)
;
_computing_publication_material 'SHELXL-97 (Sheldrick 1997)'
_computing_structure_refinement 'SHELXL-97 (Sheldrick 1997)'
_computing_structure_solution 'SIR-92 (Altomare et al. 1994)'
_diffrn_ambient_temperature 200(2)
_diffrn_measured_fraction_theta_full 0.989
_diffrn_measured_fraction_theta_max 0.989
_diffrn_measurement_device_type 'Nonius Kappa CCD'
_diffrn_measurement_method 'phi\omega scans'
_diffrn_radiation_monochromator graphite
_diffrn_radiation_source 'fine-focus sealed tube'
_diffrn_radiation_type MoK\a
_diffrn_radiation_wavelength 0.71073
_diffrn_reflns_av_R_equivalents 0.0413
_diffrn_reflns_av_sigmaI/netI 0.0502
_diffrn_reflns_limit_h_max 11
_diffrn_reflns_limit_h_min -12
_diffrn_reflns_limit_k_max 11
_diffrn_reflns_limit_k_min -12
_diffrn_reflns_limit_l_max 13
_diffrn_reflns_limit_l_min -13
_diffrn_reflns_number 8761
_diffrn_reflns_theta_full 25.03
_diffrn_reflns_theta_max 25.03
_diffrn_reflns_theta_min 2.60
_exptl_absorpt_coefficient_mu 0.083
_exptl_absorpt_correction_T_max 0.989
_exptl_absorpt_correction_T_min 0.905
_exptl_absorpt_correction_type multi-scan
_exptl_absorpt_process_details
;
multi-scan from symmetry-related measurements 
 Sortav (Blessing 1995)
;
_exptl_crystal_colour colourless
_exptl_crystal_density_diffrn 1.017
_exptl_crystal_description block
_exptl_crystal_F_000 346
_exptl_crystal_size_max 0.23
_exptl_crystal_size_mid 0.12
_exptl_crystal_size_min 0.12
_refine_diff_density_max 0.320
_refine_diff_density_min -0.327
_refine_diff_density_rms 0.052
_refine_ls_extinction_method none
_refine_ls_goodness_of_fit_ref 1.060
_refine_ls_hydrogen_treatment constr
_refine_ls_matrix_type full
_refine_ls_number_parameters 404
_refine_ls_number_reflns 3572
_refine_ls_number_restraints 46
_refine_ls_restrained_S_all 1.064
_refine_ls_R_factor_all 0.1028
_refine_ls_R_factor_gt 0.0847
_refine_ls_shift/su_max 0.003
_refine_ls_shift/su_mean 0.000
_refine_ls_structure_factor_coef Fsqd
_refine_ls_weighting_details 'calc w=1/[\s^2^(Fo^2^)+(0.1563P)^2^+0.3142P] where P=(Fo^2^+2Fc^2^)/3'
_refine_ls_weighting_scheme calc
_refine_ls_wR_factor_gt 0.2264
_refine_ls_wR_factor_ref 0.2492
_reflns_number_gt 2888
_reflns_number_total 3572
_reflns_threshold_expression >2sigma(I)
_cod_data_source_file ja804749y_si_002.cif
_cod_data_source_block aw0703
_cod_database_code 4108759

loop_
_symmetry_equiv_pos_as_xyz
'x, y, z'

loop_
_atom_site_label
_atom_site_type_symbol
_atom_site_fract_x
_atom_site_fract_y
_atom_site_fract_z
_atom_site_U_iso_or_equiv
_atom_site_adp_type
_atom_site_occupancy
_atom_site_symmetry_multiplicity
_atom_site_calc_flag
_atom_site_refinement_flags
_atom_site_disorder_assembly
_atom_site_disorder_group
Al1 Al 0.2262(2) 0.8314(2) 0.61711(19) 0.0599(5) Uani 1 1 d . A .
Li1 Li -0.0133(14) 0.3738(12) 0.1583(12) 0.074(3) Uani 1 1 d D . .
N1 N 0.0011(6) 0.4267(6) 0.5275(6) 0.0739(15) Uani 1 1 d . . .
O1 O 0.0023(5) 0.4217(5) 0.3311(4) 0.0659(11) Uani 1 1 d . A .
O2 O 0.1549(6) 0.4685(6) 0.1389(6) 0.0885(15) Uani 1 1 d . D .
O3 O -0.0469(7) 0.1731(6) 0.0727(5) 0.0953(17) Uani 1 1 d . D .
C1 C 0.0732(7) 0.4584(6) 0.4553(6) 0.0595(13) Uani 1 1 d . A .
C2 C 0.2407(6) 0.5244(6) 0.5238(6) 0.0544(12) Uani 1 1 d . . .
C3 C 0.3129(6) 0.6696(6) 0.5846(5) 0.0534(12) Uani 1 1 d . A .
C4 C 0.4706(7) 0.7083(7) 0.6318(7) 0.0624(14) Uani 1 1 d . . .
H4 H 0.5255 0.8050 0.6749 0.075 Uiso 1 1 calc R A .
C5 C 0.5504(7) 0.6179(7) 0.6205(8) 0.0740(17) Uani 1 1 d . A .
H5 H 0.6568 0.6518 0.6544 0.089 Uiso 1 1 calc R . .
C6 C 0.4748(8) 0.4763(8) 0.5593(8) 0.0796(19) Uani 1 1 d . . .
H6 H 0.5285 0.4114 0.5506 0.096 Uiso 1 1 calc R A .
C7 C 0.3197(8) 0.4303(7) 0.5108(8) 0.0728(17) Uani 1 1 d . A .
H7 H 0.2667 0.3332 0.4680 0.087 Uiso 1 1 calc R . .
C8 C 0.0804(9) 0.4663(9) 0.6744(8) 0.106(3) Uani 0.50 1 d PD A 1
H8A H 0.1831 0.5318 0.7065 0.127 Uiso 0.50 1 calc PR A 1
C9 C -0.009(2) 0.551(2) 0.730(2) 0.093(5) Uiso 0.50 1 d PD A 1
H9A H -0.0232 0.6228 0.6906 0.140 Uiso 0.50 1 calc PR A 1
H9B H 0.0483 0.5945 0.8293 0.140 Uiso 0.50 1 calc PR A 1
H9C H -0.1073 0.4874 0.7065 0.140 Uiso 0.50 1 calc PR A 1
C10 C 0.101(6) 0.345(3) 0.724(5) 0.144(17) Uiso 0.50 1 d PD A 1
H10A H 0.1564 0.2961 0.6841 0.216 Uiso 0.50 1 calc PR A 1
H10B H 0.0020 0.2804 0.6963 0.216 Uiso 0.50 1 calc PR A 1
H10C H 0.1582 0.3811 0.8229 0.216 Uiso 0.50 1 calc PR A 1
C8' C 0.0804(9) 0.4663(9) 0.6744(8) 0.106(3) Uani 0.50 1 d PD A 2
H8B H 0.1778 0.5409 0.7079 0.127 Uiso 0.50 1 calc PR A 2
C9' C 0.008(3) 0.513(3) 0.765(2) 0.113(7) Uiso 0.50 1 d PD A 2
H9D H -0.0149 0.5986 0.7564 0.169 Uiso 0.50 1 calc PR A 2
H9E H 0.0778 0.5315 0.8590 0.169 Uiso 0.50 1 calc PR A 2
H9F H -0.0853 0.4399 0.7370 0.169 Uiso 0.50 1 calc PR A 2
C10' C 0.119(5) 0.337(3) 0.703(4) 0.126(12) Uiso 0.50 1 d PD A 2
H10D H 0.1675 0.3001 0.6484 0.189 Uiso 0.50 1 calc PR A 2
H10E H 0.0261 0.2655 0.6796 0.189 Uiso 0.50 1 calc PR A 2
H10F H 0.1878 0.3642 0.7995 0.189 Uiso 0.50 1 calc PR A 2
C11 C -0.1596(8) 0.3345(8) 0.4576(8) 0.082(2) Uani 1 1 d . A .
H11 H -0.1851 0.3157 0.5292 0.098 Uiso 1 1 calc R . .
C12 C -0.1809(9) 0.1946(8) 0.3597(10) 0.091(2) Uani 1 1 d . . .
H12A H -0.1065 0.1534 0.4063 0.136 Uiso 1 1 calc R A .
H12B H -0.1670 0.2077 0.2828 0.136 Uiso 1 1 calc R . .
H12C H -0.2829 0.1322 0.3269 0.136 Uiso 1 1 calc R . .
C13 C -0.2676(9) 0.4064(10) 0.3890(12) 0.102(3) Uani 1 1 d . . .
H13A H -0.2489 0.4971 0.4546 0.154 Uiso 1 1 calc R A .
H13B H -0.3718 0.3484 0.3551 0.154 Uiso 1 1 calc R . .
H13C H -0.2515 0.4200 0.3131 0.154 Uiso 1 1 calc R . .
C14 C 0.3672(9) 0.9946(7) 0.6186(9) 0.0787(18) Uani 1 1 d . . .
H14A H 0.3241 1.0724 0.6285 0.094 Uiso 1 1 calc R . .
H14B H 0.4631 1.0230 0.7021 0.094 Uiso 1 1 calc R . .
C15 C 0.4078(9) 0.9849(8) 0.5017(9) 0.0816(19) Uani 1 1 d . . .
H15 H 0.4284 0.8945 0.4753 0.098 Uiso 1 1 calc R . .
C16 C 0.2778(14) 0.9865(13) 0.3820(11) 0.116(3) Uani 1 1 d . . .
H16A H 0.3040 0.9788 0.3069 0.174 Uiso 1 1 calc R . .
H16B H 0.2552 1.0740 0.4066 0.174 Uiso 1 1 calc R . .
H16C H 0.1891 0.9077 0.3542 0.174 Uiso 1 1 calc R . .
C17 C 0.5464(13) 1.1010(12) 0.5447(14) 0.119(3) Uani 1 1 d . . .
H17A H 0.6299 1.0970 0.6224 0.178 Uiso 1 1 calc R . .
H17B H 0.5278 1.1904 0.5704 0.178 Uiso 1 1 calc R . .
H17C H 0.5727 1.0919 0.4695 0.178 Uiso 1 1 calc R . .
C18 C 0.2373(9) 0.8983(10) 0.8060(8) 0.093(2) Uani 1 1 d . . .
H18A H 0.1984 0.9789 0.8129 0.112 Uiso 1 1 calc R B 1
H18B H 0.1653 0.8230 0.8097 0.112 Uiso 1 1 calc R B 1
C19 C 0.3809(11) 0.9401(10) 0.9291(8) 0.111(3) Uani 0.70 1 d PD C 1
H19A H 0.4580 0.9831 0.9039 0.133 Uiso 0.70 1 calc PR C 1
C20 C 0.423(2) 0.8141(15) 0.9545(17) 0.118(4) Uiso 0.70 1 d PD C 1
H20A H 0.5135 0.8449 1.0413 0.178 Uiso 0.70 1 calc PR C 1
H20B H 0.4428 0.7637 0.8814 0.178 Uiso 0.70 1 calc PR C 1
H20C H 0.3394 0.7524 0.9574 0.178 Uiso 0.70 1 calc PR C 1
C21 C 0.395(2) 1.0590(16) 1.0475(16) 0.131(5) Uiso 0.70 1 d PD C 1
H21A H 0.3664 1.1335 1.0162 0.196 Uiso 0.70 1 calc PR C 1
H21B H 0.4993 1.0957 1.1189 0.196 Uiso 0.70 1 calc PR C 1
H21C H 0.3277 1.0243 1.0836 0.196 Uiso 0.70 1 calc PR C 1
C19' C 0.3809(11) 0.9401(10) 0.9291(8) 0.111(3) Uani 0.30 1 d PD C 2
H19B H 0.4071 1.0366 0.9276 0.133 Uiso 0.30 1 calc PR C 2
C20' C 0.5473(18) 0.957(4) 1.007(3) 0.118(4) Uiso 0.30 1 d PD C 2
H20D H 0.5892 1.0282 1.0976 0.178 Uiso 0.30 1 calc PR C 2
H20E H 0.6018 0.9852 0.9584 0.178 Uiso 0.30 1 calc PR C 2
H20F H 0.5581 0.8679 1.0160 0.178 Uiso 0.30 1 calc PR C 2
C21' C 0.379(6) 0.996(5) 1.066(3) 0.131(5) Uiso 0.30 1 d PD C 2
H21D H 0.3543 1.0837 1.0743 0.196 Uiso 0.30 1 calc PR C 2
H21E H 0.4789 1.0139 1.1390 0.196 Uiso 0.30 1 calc PR C 2
H21F H 0.3034 0.9278 1.0709 0.196 Uiso 0.30 1 calc PR C 2
C22 C 0.0131(8) 0.7705(7) 0.4721(8) 0.0780(18) Uani 1 1 d . . .
H22A H 0.0140 0.7302 0.3841 0.094 Uiso 1 1 calc R C .
H22B H -0.0459 0.6935 0.4855 0.094 Uiso 1 1 calc R . .
C23 C -0.0749(8) 0.8754(8) 0.4576(9) 0.085(2) Uani 1 1 d . C .
H23 H -0.0048 0.9641 0.4696 0.102 Uiso 1 1 calc R . .
C24 C -0.2091(11) 0.8257(11) 0.3173(13) 0.133(5) Uani 1 1 d . . .
H24A H -0.1749 0.8003 0.2476 0.199 Uiso 1 1 calc R C .
H24B H -0.2536 0.9007 0.3080 0.199 Uiso 1 1 calc R . .
H24C H -0.2850 0.7441 0.3063 0.199 Uiso 1 1 calc R . .
C25 C -0.1272(19) 0.9067(18) 0.5599(18) 0.160(6) Uani 1 1 d . . .
H25A H -0.1839 0.9728 0.5458 0.240 Uiso 1 1 calc R C .
H25B H -0.0403 0.9480 0.6500 0.240 Uiso 1 1 calc R . .
H25C H -0.1928 0.8206 0.5532 0.240 Uiso 1 1 calc R . .
C26 C 0.2194(11) 0.6180(10) 0.2003(11) 0.099(3) Uani 1 1 d . . .
H26A H 0.1964 0.6531 0.2770 0.119 Uiso 1 1 calc R D .
H26B H 0.1763 0.6615 0.1331 0.119 Uiso 1 1 calc R . .
C27 C 0.3845(12) 0.6535(11) 0.2491(13) 0.120(3) Uani 1 1 d D D .
H27A H 0.4253 0.7390 0.2350 0.144 Uiso 1 1 calc R . .
H27B H 0.4371 0.6668 0.3463 0.144 Uiso 1 1 calc R . .
C28 C 0.3983(12) 0.5301(12) 0.1637(16) 0.139(5) Uani 1 1 d D . .
H28A H 0.3900 0.5402 0.0775 0.167 Uiso 1 1 calc R D .
H28B H 0.4964 0.5161 0.2113 0.167 Uiso 1 1 calc R . .
C29 C 0.2726(12) 0.4131(11) 0.1383(12) 0.108(3) Uani 1 1 d . D .
H29A H 0.2390 0.3395 0.0495 0.130 Uiso 1 1 calc R . .
H29B H 0.3040 0.3724 0.2099 0.130 Uiso 1 1 calc R . .
C30 C 0.0233(16) 0.0937(12) 0.1420(11) 0.122(3) Uani 1 1 d . . .
H30A H 0.0090 0.1046 0.2246 0.147 Uiso 1 1 calc R D .
H30B H 0.1328 0.1238 0.1691 0.147 Uiso 1 1 calc R . .
C31 C -0.048(2) -0.0552(13) 0.0472(18) 0.172(7) Uani 1 1 d D D .
H31A H 0.0288 -0.1029 0.0526 0.206 Uiso 1 1 calc R . .
H31B H -0.1230 -0.1062 0.0692 0.206 Uiso 1 1 calc R . .
C32 C -0.123(2) -0.0477(16) -0.0882(15) 0.183(7) Uani 1 1 d D . .
H32A H -0.0704 -0.0791 -0.1426 0.220 Uiso 1 1 calc R D .
H32B H -0.2291 -0.1081 -0.1363 0.220 Uiso 1 1 calc R . .
C33 C -0.115(2) 0.0971(17) -0.0690(11) 0.180(8) Uani 1 1 d . D .
H33A H -0.0538 0.1354 -0.1098 0.216 Uiso 1 1 calc R . .
H33B H -0.2173 0.1040 -0.1133 0.216 Uiso 1 1 calc R . .
O4 O -0.1925(16) 0.408(3) 0.033(3) 0.089(2) Uani 0.50 1 d PD D 1
C34 C -0.343(2) 0.344(2) 0.004(2) 0.118(6) Uiso 0.50 1 d PD D 1
H34A H -0.3573 0.3702 0.0866 0.141 Uiso 0.50 1 calc PR D 1
H34B H -0.3704 0.2414 -0.0344 0.141 Uiso 0.50 1 calc PR D 1
C35 C -0.4387(16) 0.3957(19) -0.0973(19) 0.103(6) Uiso 0.50 1 d PD D 1
H35A H -0.4458 0.3527 -0.1882 0.123 Uiso 0.50 1 calc PR D 1
H35B H -0.5414 0.3803 -0.1037 0.123 Uiso 0.50 1 calc PR D 1
C36 C -0.3491(19) 0.5456(17) -0.034(2) 0.101(6) Uiso 0.50 1 d PD D 1
H36A H -0.3657 0.5909 -0.1024 0.121 Uiso 0.50 1 calc PR D 1
H36B H -0.3738 0.5958 0.0370 0.121 Uiso 0.50 1 calc PR D 1
C37 C -0.1945(18) 0.540(2) 0.024(3) 0.117(6) Uiso 0.50 1 d PD D 1
H37A H -0.1463 0.5601 -0.0328 0.140 Uiso 0.50 1 calc PR D 1
H37B H -0.1357 0.6132 0.1159 0.140 Uiso 0.50 1 calc PR D 1
O4' O -0.186(4) 0.419(6) 0.040(6) 0.089(2) Uani 0.20 1 d PD D 2
C34' C -0.310(5) 0.439(6) 0.065(4) 0.125(17) Uiso 0.20 1 d PD D 2
H34C H -0.2746 0.5189 0.1495 0.150 Uiso 0.20 1 calc PR D 2
H34D H -0.3628 0.3542 0.0730 0.150 Uiso 0.20 1 calc PR D 2
C35' C -0.410(4) 0.466(7) -0.054(5) 0.108(8) Uiso 0.20 1 d PD D 2
H35C H -0.4868 0.3780 -0.1254 0.129 Uiso 0.20 1 calc PR D 2
H35D H -0.4618 0.5314 -0.0276 0.129 Uiso 0.20 1 calc PR D 2
C36' C -0.304(4) 0.528(5) -0.100(4) 0.101(6) Uiso 0.20 1 d PD D 2
H36C H -0.3209 0.4651 -0.1887 0.121 Uiso 0.20 1 calc PR D 2
H36D H -0.3119 0.6193 -0.1054 0.121 Uiso 0.20 1 calc PR D 2
C37' C -0.157(3) 0.543(6) 0.009(5) 0.116(7) Uiso 0.20 1 d PD D 2
H37C H -0.0779 0.5479 -0.0222 0.139 Uiso 0.20 1 calc PR D 2
H37D H -0.1242 0.6272 0.0898 0.139 Uiso 0.20 1 calc PR D 2
O4" O -0.197(2) 0.395(4) 0.026(4) 0.089(2) Uani 0.30 1 d PD D 3
C34" C -0.339(3) 0.292(3) -0.060(4) 0.116(7) Uiso 0.30 1 d PD D 3
H34E H -0.3533 0.2179 -0.0223 0.139 Uiso 0.30 1 calc PR D 3
H34F H -0.3459 0.2480 -0.1512 0.139 Uiso 0.30 1 calc PR D 3
C35" C -0.454(3) 0.363(3) -0.070(4) 0.116(7) Uiso 0.30 1 d PD D 3
H35E H -0.5479 0.3138 -0.1561 0.139 Uiso 0.30 1 calc PR D 3
H35F H -0.4789 0.3725 0.0072 0.139 Uiso 0.30 1 calc PR D 3
C36" C -0.375(3) 0.500(3) -0.065(5) 0.108(8) Uiso 0.30 1 d PD D 3
H36E H -0.4273 0.5148 -0.1505 0.129 Uiso 0.30 1 calc PR D 3
H36F H -0.3678 0.5766 0.0113 0.129 Uiso 0.30 1 calc PR D 3
C37" C -0.224(3) 0.490(3) -0.044(4) 0.117(6) Uiso 0.30 1 d PD D 3
H37E H -0.2217 0.4552 -0.1318 0.140 Uiso 0.30 1 calc PR D 3
H37F H -0.1463 0.5827 0.0111 0.140 Uiso 0.30 1 calc PR D 3

loop_
_atom_site_aniso_label
_atom_site_aniso_U_11
_atom_site_aniso_U_22
_atom_site_aniso_U_33
_atom_site_aniso_U_23
_atom_site_aniso_U_13
_atom_site_aniso_U_12
Al1 0.0483(9) 0.0571(9) 0.0615(10) 0.0122(7) 0.0190(7) 0.0141(7)
Li1 0.063(6) 0.073(6) 0.066(6) 0.016(5) 0.022(5) 0.010(5)
N1 0.059(3) 0.078(3) 0.065(3) 0.013(3) 0.026(3) -0.002(3)
O1 0.053(2) 0.062(2) 0.062(3) 0.0113(19) 0.019(2) 0.0050(18)
O2 0.073(3) 0.091(3) 0.090(3) 0.012(3) 0.043(3) 0.017(3)
O3 0.106(4) 0.083(3) 0.067(3) 0.012(3) 0.017(3) 0.030(3)
C1 0.050(3) 0.052(3) 0.063(4) 0.010(2) 0.021(3) 0.010(2)
C2 0.045(3) 0.053(3) 0.051(3) 0.013(2) 0.016(2) 0.006(2)
C3 0.048(3) 0.055(3) 0.051(3) 0.014(2) 0.019(2) 0.013(2)
C4 0.049(3) 0.063(3) 0.069(3) 0.026(3) 0.019(3) 0.015(3)
C5 0.050(3) 0.074(4) 0.093(5) 0.033(4) 0.027(3) 0.017(3)
C6 0.066(4) 0.074(4) 0.101(5) 0.028(4) 0.035(4) 0.036(3)
C7 0.059(4) 0.055(3) 0.086(4) 0.010(3) 0.026(3) 0.014(3)
C8 0.080(5) 0.125(7) 0.067(4) 0.012(4) 0.028(4) -0.027(5)
C8' 0.080(5) 0.125(7) 0.067(4) 0.012(4) 0.028(4) -0.027(5)
C11 0.057(4) 0.086(5) 0.084(5) 0.023(4) 0.031(3) -0.006(3)
C12 0.067(4) 0.066(4) 0.104(6) 0.022(4) 0.023(4) -0.007(3)
C13 0.059(4) 0.094(6) 0.137(8) 0.021(5) 0.044(5) 0.014(4)
C14 0.075(4) 0.060(4) 0.096(5) 0.020(3) 0.039(4) 0.020(3)
C15 0.085(5) 0.071(4) 0.094(5) 0.036(4) 0.040(4) 0.031(4)
C16 0.132(9) 0.120(8) 0.107(7) 0.056(6) 0.054(6) 0.043(7)
C17 0.112(8) 0.100(6) 0.163(10) 0.053(7) 0.079(8) 0.028(6)
C18 0.073(5) 0.112(6) 0.071(4) 0.005(4) 0.033(4) 0.015(4)
C19 0.099(6) 0.132(8) 0.069(5) 0.009(5) 0.033(5) 0.011(6)
C19' 0.099(6) 0.132(8) 0.069(5) 0.009(5) 0.033(5) 0.011(6)
C22 0.056(4) 0.062(4) 0.093(5) 0.019(3) 0.018(3) 0.013(3)
C23 0.047(3) 0.072(4) 0.108(6) 0.023(4) 0.012(4) 0.019(3)
C24 0.074(6) 0.094(6) 0.152(10) 0.025(6) -0.015(6) 0.025(5)
C25 0.168(13) 0.211(15) 0.215(15) 0.124(13) 0.131(12) 0.140(13)
C26 0.096(6) 0.091(5) 0.123(7) 0.031(5) 0.069(6) 0.027(5)
C27 0.088(6) 0.114(7) 0.144(9) 0.025(7) 0.059(6) 0.019(5)
C28 0.078(6) 0.130(9) 0.199(13) 0.032(9) 0.073(8) 0.024(6)
C29 0.099(6) 0.111(7) 0.128(8) 0.031(6) 0.068(6) 0.040(5)
C30 0.152(10) 0.105(7) 0.099(7) 0.027(6) 0.049(7) 0.045(7)
C31 0.200(16) 0.079(7) 0.211(19) 0.018(9) 0.102(15) 0.015(8)
C32 0.162(14) 0.133(11) 0.130(11) -0.048(9) 0.016(10) 0.017(10)
C33 0.251(19) 0.147(11) 0.066(6) 0.001(6) 0.011(8) 0.080(12)
O4 0.066(3) 0.090(6) 0.084(4) 0.031(4) 0.012(3) 0.012(3)
O4' 0.066(3) 0.090(6) 0.084(4) 0.031(4) 0.012(3) 0.012(3)
O4" 0.066(3) 0.090(6) 0.084(4) 0.031(4) 0.012(3) 0.012(3)

loop_
_atom_type_symbol
_atom_type_description
_atom_type_scat_dispersion_real
_atom_type_scat_dispersion_imag
_atom_type_scat_source
C C 0.0033 0.0000 'International Tables Vol C Tables 4.2.6.8 and 6.1.1.4'
H H 0.0000 0.0000 'International Tables Vol C Tables 4.2.6.8 and 6.1.1.4'
Li Li -0.0003 0.0000 'International Tables Vol C Tables 4.2.6.8 and 6.1.1.4'
N N 0.0061 0.0000 'International Tables Vol C Tables 4.2.6.8 and 6.1.1.4'
O O 0.0106 0.0000 'International Tables Vol C Tables 4.2.6.8 and 6.1.1.4'
Al Al 0.0645 0.0000 'International Tables Vol C Tables 4.2.6.8 and 6.1.1.4'

loop_
_geom_angle_atom_site_label_1
_geom_angle_atom_site_label_2
_geom_angle_atom_site_label_3
_geom_angle
C14 Al1 C22 115.1(3)
C14 Al1 C18 103.3(4)
C22 Al1 C18 111.2(3)
C14 Al1 C3 105.6(3)
C22 Al1 C3 108.1(3)
C18 Al1 C3 113.5(3)
O1 Li1 O2 116.7(6)
O1 Li1 O3 113.4(6)
O2 Li1 O3 105.0(6)
O1 Li1 O4' 110(2)
O2 Li1 O4' 104.1(16)
O3 Li1 O4' 107(2)
O1 Li1 O4" 112.9(17)
O2 Li1 O4" 107.0(13)
O3 Li1 O4" 100.2(14)
O1 Li1 O4 111.0(11)
O2 Li1 O4 105.8(9)
O3 Li1 O4 103.8(10)
C1 N1 C8 121.7(5)
C1 N1 C11 120.8(5)
C8 N1 C11 117.0(6)
C1 O1 Li1 153.3(6)
C29 O2 C26 107.6(7)
C29 O2 Li1 123.2(7)
C26 O2 Li1 120.4(6)
C30 O3 C33 109.0(8)
C30 O3 Li1 123.7(7)
C33 O3 Li1 125.7(8)
O1 C1 N1 119.7(5)
O1 C1 C2 119.9(5)
N1 C1 C2 120.1(5)
C7 C2 C3 122.2(5)
C7 C2 C1 113.9(5)
C3 C2 C1 123.7(5)
C2 C3 C4 113.7(5)
C2 C3 Al1 130.6(4)
C4 C3 Al1 115.6(4)
C5 C4 C3 125.1(6)
C4 C5 C6 119.2(6)
C5 C6 C7 119.0(6)
C6 C7 C2 120.8(6)
N1 C8 C10 115(2)
N1 C8 C9 105.1(10)
C10 C8 C9 114(2)
N1 C11 C12 111.9(6)
N1 C11 C13 111.8(7)
C12 C11 C13 111.8(7)
C15 C14 Al1 121.4(5)
C17 C15 C16 111.1(8)
C17 C15 C14 110.4(8)
C16 C15 C14 109.9(7)
C19 C18 Al1 121.3(6)
C18 C19 C20 111.4(10)
C18 C19 C21 113.3(11)
C20 C19 C21 118.8(12)
C23 C22 Al1 120.4(5)
C25 C23 C24 109.2(10)
C25 C23 C22 112.3(8)
C24 C23 C22 112.2(7)
O2 C26 C27 108.1(7)
C28 C27 C26 102.3(8)
C29 C28 C27 104.9(8)
O2 C29 C28 106.4(8)
O3 C30 C31 107.0(11)
C32 C31 C30 104.9(10)
C33 C32 C31 107.0(10)
O3 C33 C32 107.9(12)
C34 O4 C37 102.3(10)
C34 O4 Li1 125.0(15)
C37 O4 Li1 123.7(15)
O4 C34 C35 106.4(10)
C36 C35 C34 99.1(10)
C37 C36 C35 102.1(10)
O4 C37 C36 110.9(9)
C34' O4' C37' 95.6(13)
C34' O4' Li1 126(3)
C37' O4' Li1 119(3)
O4' C34' C35' 105.1(13)
C36' C35' C34' 102.7(10)
C37' C36' C35' 101.6(11)
O4' C37' C36' 103.3(13)
C34" O4" C37" 95.6(12)
C34" O4" Li1 128(2)
C37" O4" Li1 134(2)
O4" C34" C35" 106.5(14)
C36" C35" C34" 100.8(10)
C37" C36" C35" 103.7(10)
O4" C37" C36" 106.0(13)

loop_
_geom_bond_atom_site_label_1
_geom_bond_atom_site_label_2
_geom_bond_distance
Al1 C14 2.002(7)
Al1 C22 2.004(7)
Al1 C18 2.044(8)
Al1 C3 2.056(6)
Li1 O1 1.845(12)
Li1 O2 1.922(13)
Li1 O3 1.976(13)
Li1 O4' 1.982(15)
Li1 O4" 1.987(15)
Li1 O4 1.989(14)
N1 C1 1.352(8)
N1 C8 1.459(10)
N1 C11 1.498(8)
O1 C1 1.233(8)
O2 C29 1.415(11)
O2 C26 1.440(11)
O3 C30 1.392(12)
O3 C33 1.421(12)
C1 C2 1.495(8)
C2 C7 1.387(9)
C2 C3 1.409(8)
C3 C4 1.410(8)
C4 C5 1.361(10)
C5 C6 1.383(10)
C6 C7 1.384(10)
C8 C10 1.528(8)
C8 C9 1.562(8)
C11 C12 1.517(12)
C11 C13 1.520(13)
C14 C15 1.526(11)
C15 C17 1.490(13)
C15 C16 1.497(14)
C18 C19 1.472(13)
C19 C20 1.516(8)
C19 C21 1.526(8)
C22 C23 1.534(10)
C23 C25 1.447(15)
C23 C24 1.527(12)
C26 C27 1.478(14)
C27 C28 1.470(9)
C28 C29 1.469(15)
C30 C31 1.498(17)
C31 C32 1.469(10)
C32 C33 1.45(2)
O4 C34 1.412(10)
O4 C37 1.419(10)
C34 C35 1.483(10)
C35 C36 1.482(10)
C36 C37 1.461(10)
O4' C34' 1.421(11)
O4' C37' 1.428(11)
C34' C35' 1.482(10)
C35' C36' 1.481(10)
C36' C37' 1.478(10)
O4" C34" 1.416(10)
O4" C37" 1.425(10)
C34" C35" 1.480(10)
C35" C36" 1.478(10)
C36" C37" 1.477(10)
